data_7134949
loop_
_publ_author_name
'Grabowski, Szymon'
'Wojdy&#x142;a-Parat, Julianna'
'Tyszka-Czochara, Ma&#x142;gorzata'
'Kozie&#x142;, Marcin'
'Chmylak, Micha&#x142;'
'Lalik, Sebastian'
'Gryl, Marlena'

_publ_section_title
;
 The whole is greater than the sum of its parts: binary and ternary
 5-fluorouracil co-crystals with enhanced selectivity towards metastatic
 cancer cells.
;
_journal_issue 86
_journal_name_full 'Chemical communications (Cambridge, England)'
_journal_page_first 16770
_journal_page_last 16773
_journal_paper_doi 10.1039/d5cc01707f
_journal_volume 61
_journal_year 2025
_chemical_formula_moiety 'C6 H7 N3 O, 2(C4 H3 F N2 O2)'
_chemical_formula_sum 'C14 H13 F2 N7 O5'
_chemical_formula_weight 397.31
_chemical_name_common '5-fluorouracil isoniazid'
_chemical_name_systematic '2,4-dihydroxy-5-fluoropyrimidine 4-pyridinecarboxylic acid hydrazide'
_space_group_crystal_system orthorhombic
_space_group_IT_number 33
_space_group_name_Hall 'P 2c -2n'
_space_group_name_H-M_alt 'P n a 21'
_atom_sites_solution_hydrogens mixed
_atom_sites_solution_primary direct
_atom_sites_solution_secondary difmap
_audit_creation_method SHELXL-2018/3
_audit_update_record
;
2024-12-12 deposited with the CCDC.	2025-08-15 downloaded from the CCDC.
;
_cell_angle_alpha 90
_cell_angle_beta 90
_cell_angle_gamma 90
_cell_formula_units_Z 8
_cell_length_a 38.4123(10)
_cell_length_b 3.67580(10)
_cell_length_c 23.4287(7)
_cell_measurement_reflns_used 15681
_cell_measurement_temperature 100(2)
_cell_measurement_theta_max 79.0960
_cell_measurement_theta_min 2.9530
_cell_volume 3308.04(16)
_computing_cell_refinement 'CrysAlisPro 1.171.40.37a (Rigaku OD, 2019)'
_computing_data_collection 'CrysAlisPro 1.171.40.37a (Rigaku OD, 2019)'
_computing_data_reduction 'CrysAlisPro 1.171.40.37a (Rigaku OD, 2019)'
_computing_molecular_graphics 'WinGX, (Farrugia, 2012)'
_computing_publication_material 'Mercury, (Macrae, 2020)'
_computing_structure_refinement 'SHELXL-2018/3 (Sheldrick, 2018)'
_computing_structure_solution 'SHELXT 2014/4 (Sheldrick, 2014)'
_diffrn_ambient_temperature 100(2)
_diffrn_detector 'Hybrid Pixel Array Detector'
_diffrn_detector_area_resol_mean 10.0000
_diffrn_detector_type HyPix
_diffrn_measured_fraction_theta_full 1.000
_diffrn_measured_fraction_theta_max 0.995
_diffrn_measurement_device 'four-circle diffractometer'
_diffrn_measurement_device_type 'XtaLAB Synergy, Dualflex, HyPix'
_diffrn_radiation_monochromator mirror
_diffrn_radiation_probe x-ray
_diffrn_radiation_type 'Cu K\a'
_diffrn_radiation_wavelength 1.54184
_diffrn_reflns_av_R_equivalents 0.0369
_diffrn_reflns_av_unetI/netI 0.0274
_diffrn_reflns_Laue_measured_fraction_full 1.000
_diffrn_reflns_Laue_measured_fraction_max 0.995
_diffrn_reflns_limit_h_max 49
_diffrn_reflns_limit_h_min -49
_diffrn_reflns_limit_k_max 3
_diffrn_reflns_limit_k_min -4
_diffrn_reflns_limit_l_max 29
_diffrn_reflns_limit_l_min -29
_diffrn_reflns_number 37146
_diffrn_reflns_point_group_measured_fraction_full 1.000
_diffrn_reflns_point_group_measured_fraction_max 0.987
_diffrn_reflns_theta_full 67.684
_diffrn_reflns_theta_max 79.895
_diffrn_reflns_theta_min 2.300
_diffrn_source 'micro-focus sealed X-ray tube'
_diffrn_source_type 'PhotonJet (Cu) X-ray Source'
_exptl_absorpt_coefficient_mu 1.208
_exptl_absorpt_correction_T_max 1.00000
_exptl_absorpt_correction_T_min 0.70079
_exptl_absorpt_correction_type multi-scan
_exptl_absorpt_process_details
;
CrysAlisPro 1.171.41.122a (Rigaku Oxford Diffraction, 2021)
Empirical absorption correction using spherical harmonics,
implemented in SCALE3 ABSPACK scaling algorithm.
;
_exptl_crystal_colour colourless
_exptl_crystal_density_diffrn 1.596
_exptl_crystal_description needle
_exptl_crystal_F_000 1632
_exptl_crystal_size_max 0.120
_exptl_crystal_size_mid 0.030
_exptl_crystal_size_min 0.010
_refine_diff_density_max 0.155
_refine_diff_density_min -0.158
_refine_diff_density_rms 0.034
_refine_ls_abs_structure_details
;
 Flack x determined using 2971 quotients [(I+)-(I-)]/[(I+)+(I-)]
 (Parsons, Flack and Wagner, Acta Cryst. B69 (2013) 249-259).
;
_refine_ls_abs_structure_Flack 0.18(6)
_refine_ls_extinction_coef 0.00040(9)
_refine_ls_extinction_expression Fc^*^=kFc[1+0.001xFc^2^\l^3^/sin(2\q)]^-1/4^
_refine_ls_extinction_method 'SHELXL-2018/3 (Sheldrick 2018)'
_refine_ls_goodness_of_fit_ref 1.048
_refine_ls_hydrogen_treatment mixed
_refine_ls_matrix_type full
_refine_ls_number_parameters 548
_refine_ls_number_reflns 7142
_refine_ls_number_restraints 1
_refine_ls_restrained_S_all 1.048
_refine_ls_R_factor_all 0.0354
_refine_ls_R_factor_gt 0.0327
_refine_ls_shift/su_max 0.000
_refine_ls_shift/su_mean 0.000
_refine_ls_structure_factor_coef Fsqd
_refine_ls_weighting_details 'w=1/[\s^2^(Fo^2^)+(0.0419P)^2^+0.5137P] where P=(Fo^2^+2Fc^2^)/3'
_refine_ls_weighting_scheme calc
_refine_ls_wR_factor_gt 0.0833
_refine_ls_wR_factor_ref 0.0850
_reflns_Friedel_coverage 0.937
_reflns_Friedel_fraction_full 0.999
_reflns_Friedel_fraction_max 0.979
_reflns_number_gt 6673
_reflns_number_total 7142
_reflns_threshold_expression 'I > 2\s(I)'
_cod_data_source_file d5cc01707f2.cif
_cod_data_source_block II
_cod_depositor_comments 'Adding full bibliography for 7134949--7134950.cif.'
_cod_database_code 7134949
_shelx_shelxl_version_number 2018/3
_shelx_space_group_comment
;
The symmetry employed for this shelxl refinement is uniquely defined
by the following loop, which should always be used as a source of
symmetry information in preference to the above space-group names.
They are only intended as comments.
;
_shelx_estimated_absorpt_t_min 0.869
_shelx_estimated_absorpt_t_max 0.988
_oxdiff_exptl_absorpt_empirical_full_min 0.689
_oxdiff_exptl_absorpt_empirical_full_max 1.443
_oxdiff_exptl_absorpt_empirical_details
;
Empirical correction (ABSPACK) includes:
- Absorption correction using spherical harmonics
- Frame scaling
;

loop_
_space_group_symop_operation_xyz
'x, y, z'
'-x, -y, z+1/2'
'x+1/2, -y+1/2, z'
'-x+1/2, y+1/2, z+1/2'

loop_
_atom_site_label
_atom_site_type_symbol
_atom_site_fract_x
_atom_site_fract_y
_atom_site_fract_z
_atom_site_U_iso_or_equiv
_atom_site_adp_type
_atom_site_occupancy
_atom_site_site_symmetry_order
_atom_site_calc_flag
_atom_site_refinement_flags_posn
_atom_site_refinement_flags_adp
_atom_site_refinement_flags_occupancy
_atom_site_disorder_assembly
_atom_site_disorder_group
F1F F -0.35321(6) -0.0901(6) -0.70652(8) 0.0601(5) Uani 1 1 d . . . . .
O2E O -0.55688(6) 0.2560(6) -0.42934(10) 0.0447(5) Uani 1 1 d . . . . .
F1D F -0.75627(6) -0.3866(7) -0.76581(9) 0.0666(6) Uani 1 1 d . . . . .
O2F O -0.41693(5) -0.6216(6) -0.52133(9) 0.0446(5) Uani 1 1 d . . . . .
F1C F -0.89572(6) -1.1146(7) -0.29182(9) 0.0668(6) Uani 1 1 d . . . . .
O1A O -0.75808(6) -1.3354(7) -0.40906(11) 0.0525(6) Uani 1 1 d . . . . .
O2C O -0.83335(5) -1.6175(6) -0.47977(9) 0.0456(5) Uani 1 1 d . . . . .
O26 O -0.68713(8) -0.2163(6) -0.74668(11) 0.0497(6) Uani 1 1 d . . . . .
O2D O -0.69424(7) -0.6818(7) -0.56697(10) 0.0478(5) Uani 1 1 d . . . . .
F1E F -0.49323(7) 0.6093(7) -0.23416(9) 0.0680(6) Uani 1 1 d . . . . .
N2E N -0.50712(7) 0.2882(6) -0.37640(11) 0.0367(5) Uani 1 1 d . . . . .
H3E H -0.4960(11) 0.191(9) -0.4062(18) 0.044 Uiso 1 1 d . U . . .
N1E N -0.55942(6) 0.4939(6) -0.34012(9) 0.0358(4) Uani 1 1 d . . . . .
H1E H -0.5808(11) 0.526(9) -0.3462(15) 0.043 Uiso 1 1 d . U . . .
N1C N -0.88296(6) -1.5032(6) -0.42996(10) 0.0360(4) Uani 1 1 d . . . . .
H1C H -0.8950(10) -1.600(9) -0.4594(16) 0.043 Uiso 1 1 d . U . . .
O1F O -0.31637(6) -0.3881(8) -0.61686(11) 0.0581(6) Uani 1 1 d . . . . .
N1F N -0.36699(6) -0.5020(6) -0.57032(10) 0.0351(4) Uani 1 1 d . . . . .
H1F H -0.3563(10) -0.596(10) -0.5442(16) 0.042 Uiso 1 1 d . U . . .
N2C N -0.82921(6) -1.3592(7) -0.39219(10) 0.0377(5) Uani 1 1 d . . . . .
H3C H -0.8080(11) -1.359(10) -0.3930(16) 0.045 Uiso 1 1 d . U . . .
N2A N -0.73606(6) -1.0559(7) -0.48624(10) 0.0386(5) Uani 1 1 d . . . . .
H22A H -0.7182(10) -0.967(9) -0.5062(16) 0.046 Uiso 1 1 d . U . . .
O1E O -0.56346(9) 0.7281(7) -0.25068(13) 0.0579(7) Uani 1 1 d . . . . .
N2F N -0.42035(6) -0.3530(7) -0.60852(10) 0.0377(5) Uani 1 1 d . . . . .
H3F H -0.4436(11) -0.330(10) -0.6011(16) 0.045 Uiso 1 1 d . U . . .
N2B N -0.51365(6) -0.0821(7) -0.51349(10) 0.0397(5) Uani 1 1 d . . . . .
H22B H -0.5304(10) -0.011(10) -0.4933(16) 0.048 Uiso 1 1 d . U . . .
O1B O -0.49139(7) -0.2912(8) -0.59618(12) 0.0598(7) Uani 1 1 d . . . . .
N1A N -0.63085(7) -1.3421(8) -0.36529(12) 0.0451(6) Uani 1 1 d . . . . .
O1C O -0.93320(6) -1.3928(8) -0.38237(12) 0.0617(6) Uani 1 1 d . . . . .
N1D N -0.69130(6) -0.4493(6) -0.65702(9) 0.0359(4) Uani 1 1 d . . . . .
H1D H -0.6681(10) -0.404(9) -0.6522(15) 0.043 Uiso 1 1 d . U . . .
N3A N -0.76822(6) -0.9927(8) -0.51306(12) 0.0439(5) Uani 1 1 d . . . . .
H31A H -0.7761(11) -1.194(11) -0.5275(18) 0.053 Uiso 1 1 d . U . . .
H32A H -0.7800(12) -0.882(11) -0.4927(19) 0.053 Uiso 1 1 d . U . . .
N1B N -0.62004(7) -0.3131(8) -0.63108(12) 0.0444(6) Uani 1 1 d . . . . .
N3B N -0.48148(6) -0.0168(8) -0.48614(12) 0.0456(5) Uani 1 1 d . . . . .
H31B H -0.4699(11) -0.237(12) -0.4855(17) 0.055 Uiso 1 1 d . U . . .
H32B H -0.4682(11) 0.113(10) -0.5109(19) 0.055 Uiso 1 1 d . U . . .
N2D N -0.74293(7) -0.6809(7) -0.62166(12) 0.0389(5) Uani 1 1 d . . . . .
H3D H -0.7553(11) -0.779(9) -0.5924(18) 0.047 Uiso 1 1 d . U . . .
C4E C -0.54198(7) 0.3408(7) -0.38502(11) 0.0330(5) Uani 1 1 d . . . . .
C4C C -0.84734(6) -1.5001(7) -0.43657(11) 0.0327(5) Uani 1 1 d . . . . .
C4F C -0.40244(6) -0.4984(7) -0.56441(11) 0.0335(5) Uani 1 1 d . . . . .
C1D C -0.70474(7) -0.3630(7) -0.70990(12) 0.0371(5) Uani 1 1 d . . . . .
C4B C -0.55282(8) -0.2429(6) -0.58836(14) 0.0330(6) Uani 1 1 d . . . . .
C4A C -0.69672(8) -1.2554(6) -0.41284(14) 0.0325(6) Uani 1 1 d . . . . .
C2F C -0.40432(9) -0.2145(7) -0.65639(14) 0.0390(7) Uani 1 1 d . . . . .
H2F H -0.417837 -0.112774 -0.686366 0.047 Uiso 1 1 calc R U . . .
C3F C -0.36978(9) -0.2240(7) -0.66041(14) 0.0388(7) Uani 1 1 d . . . . .
C7B C -0.51631(8) -0.2073(7) -0.56621(14) 0.0365(6) Uani 1 1 d . . . . .
C5A C -0.69285(7) -1.3860(8) -0.35790(12) 0.0401(6) Uani 1 1 d . . . . .
H5A H -0.712632 -1.447642 -0.335580 0.048 Uiso 1 1 calc R U . . .
C7A C -0.73321(7) -1.2170(7) -0.43557(13) 0.0333(6) Uani 1 1 d . . . . .
C3A C -0.66707(7) -1.1668(8) -0.44359(12) 0.0388(6) Uani 1 1 d . . . . .
H3A H -0.668781 -1.074860 -0.481382 0.047 Uiso 1 1 calc R U . . .
C1F C -0.34793(7) -0.3723(8) -0.61621(12) 0.0385(5) Uani 1 1 d . . . . .
C2E C -0.49071(7) 0.3760(8) -0.32629(13) 0.0411(6) Uani 1 1 d . . . . .
H2E H -0.466450 0.333426 -0.322160 0.049 Uiso 1 1 calc R U . . .
C5B C -0.57972(7) -0.3635(8) -0.55350(12) 0.0372(5) Uani 1 1 d . . . . .
H5B H -0.575639 -0.420695 -0.514527 0.045 Uiso 1 1 calc R U . . .
C3E C -0.50869(8) 0.5201(8) -0.28359(12) 0.0412(6) Uani 1 1 d . . . . .
C6B C -0.61259(7) -0.3980(7) -0.57701(13) 0.0403(6) Uani 1 1 d . . . . .
H6B H -0.630837 -0.486790 -0.553445 0.048 Uiso 1 1 calc R U . . .
C1C C -0.90151(7) -1.3790(8) -0.38339(12) 0.0396(6) Uani 1 1 d . . . . .
C4D C -0.70862(7) -0.6091(7) -0.61249(11) 0.0353(5) Uani 1 1 d . . . . .
C3B C -0.56002(8) -0.1598(8) -0.64482(12) 0.0401(6) Uani 1 1 d . . . . .
H3B H -0.542081 -0.080691 -0.669819 0.048 Uiso 1 1 calc R U . . .
C3D C -0.74111(8) -0.4598(8) -0.71551(12) 0.0407(6) Uani 1 1 d . . . . .
C3C C -0.87938(9) -1.2390(8) -0.33858(14) 0.0412(7) Uani 1 1 d . . . . .
C6A C -0.65942(8) -1.4254(8) -0.33590(12) 0.0456(6) Uani 1 1 d . . . . .
H6A H -0.656867 -1.516028 -0.298154 0.055 Uiso 1 1 calc R U . . .
C2B C -0.59399(8) -0.1947(8) -0.66398(13) 0.0455(6) Uani 1 1 d . . . . .
H2B H -0.598997 -0.131433 -0.702430 0.055 Uiso 1 1 calc R U . . .
C1E C -0.54561(8) 0.5923(7) -0.28787(12) 0.0384(5) Uani 1 1 d . . . . .
C2C C -0.84493(9) -1.2307(7) -0.34340(14) 0.0388(7) Uani 1 1 d . . . . .
H2C H -0.831142 -1.136154 -0.313181 0.047 Uiso 1 1 calc R U . . .
C2D C -0.75886(7) -0.6068(8) -0.67299(13) 0.0414(6) Uani 1 1 d . . . . .
H2D H -0.782834 -0.661827 -0.677926 0.050 Uiso 1 1 calc R U . . .
C2A C -0.63496(7) -1.2151(8) -0.41802(14) 0.0436(6) Uani 1 1 d . . . . .
H2A H -0.614721 -1.154220 -0.439284 0.052 Uiso 1 1 calc R U . . .

loop_
_atom_site_aniso_label
_atom_site_aniso_U_11
_atom_site_aniso_U_22
_atom_site_aniso_U_33
_atom_site_aniso_U_23
_atom_site_aniso_U_13
_atom_site_aniso_U_12
F1F 0.0625(12) 0.0774(13) 0.0405(9) 0.0149(9) 0.0114(9) -0.0011(10)
O2E 0.0361(11) 0.0639(13) 0.0340(11) -0.0046(8) -0.0031(9) 0.0017(8)
F1D 0.0649(14) 0.0900(15) 0.0451(10) 0.0136(10) -0.0202(10) -0.0065(12)
O2F 0.0331(10) 0.0617(12) 0.0390(10) 0.0120(9) -0.0001(8) -0.0010(9)
F1C 0.0657(13) 0.0904(15) 0.0444(10) -0.0205(11) 0.0138(9) 0.0002(11)
O1A 0.0290(11) 0.0734(14) 0.0549(14) 0.0167(12) 0.0043(10) -0.0057(9)
O2C 0.0307(9) 0.0660(13) 0.0403(10) -0.0135(10) -0.0009(8) 0.0010(9)
O26 0.0562(16) 0.0560(12) 0.0370(13) 0.0057(9) 0.0113(11) -0.0052(9)
O2D 0.0411(12) 0.0678(13) 0.0344(11) 0.0082(9) -0.0019(10) -0.0053(9)
F1E 0.0693(14) 0.0884(15) 0.0462(10) -0.0166(11) -0.0235(10) 0.0045(12)
N2E 0.0301(12) 0.0461(12) 0.0338(12) -0.0031(9) 0.0036(10) 0.0030(9)
N1E 0.0301(10) 0.0439(11) 0.0335(11) 0.0010(9) 0.0014(8) 0.0051(8)
N1C 0.0280(10) 0.0447(11) 0.0352(10) -0.0042(9) -0.0040(8) -0.0019(8)
O1F 0.0313(11) 0.0826(16) 0.0603(14) 0.0122(13) 0.0047(10) 0.0037(10)
N1F 0.0283(10) 0.0441(11) 0.0329(10) 0.0051(9) -0.0037(8) 0.0025(8)
N2C 0.0277(11) 0.0496(13) 0.0358(11) -0.0018(10) -0.0044(9) -0.0031(9)
N2A 0.0244(10) 0.0528(13) 0.0385(11) 0.0055(10) -0.0011(9) 0.0021(9)
O1E 0.0634(18) 0.0678(15) 0.0425(15) -0.0132(10) 0.0109(13) 0.0127(11)
N2F 0.0297(11) 0.0460(12) 0.0373(12) 0.0040(10) -0.0050(9) 0.0052(9)
N2B 0.0244(10) 0.0558(14) 0.0390(11) -0.0080(10) 0.0008(9) 0.0004(9)
O1B 0.0284(11) 0.1013(19) 0.0496(13) -0.0193(12) 0.0061(10) 0.0085(10)
N1A 0.0339(12) 0.0558(14) 0.0455(14) -0.0018(12) -0.0067(11) 0.0061(10)
O1C 0.0321(11) 0.0907(18) 0.0624(15) -0.0148(14) 0.0079(10) -0.0051(11)
N1D 0.0309(11) 0.0438(11) 0.0329(10) -0.0006(8) 0.0027(8) -0.0031(8)
N3A 0.0277(11) 0.0607(15) 0.0433(12) 0.0035(12) -0.0033(9) 0.0010(10)
N1B 0.0348(13) 0.0518(13) 0.0467(15) -0.0025(11) -0.0056(11) -0.0036(10)
N3B 0.0278(10) 0.0629(15) 0.0462(13) -0.0087(12) -0.0046(10) -0.0020(10)
N2D 0.0312(12) 0.0483(12) 0.0372(12) 0.0008(10) 0.0039(10) -0.0027(9)
C4E 0.0318(12) 0.0378(12) 0.0293(11) 0.0039(9) 0.0019(9) 0.0007(10)
C4C 0.0279(11) 0.0373(12) 0.0329(11) -0.0006(9) -0.0023(9) -0.0005(9)
C4F 0.0293(12) 0.0380(12) 0.0333(12) -0.0001(10) -0.0033(9) 0.0017(9)
C1D 0.0426(14) 0.0363(12) 0.0324(12) -0.0038(10) 0.0037(11) 0.0006(10)
C4B 0.0281(14) 0.0339(13) 0.0369(15) -0.0036(9) 0.0036(12) 0.0019(8)
C4A 0.0302(15) 0.0330(13) 0.0344(15) -0.0012(9) -0.0006(12) 0.0009(8)
C2F 0.0459(18) 0.0384(13) 0.0328(15) 0.0005(10) -0.0082(14) 0.0052(10)
C3F 0.0470(19) 0.0394(14) 0.0300(14) 0.0029(10) 0.0030(13) 0.0013(10)
C7B 0.0304(14) 0.0400(13) 0.0390(15) -0.0033(10) -0.0007(12) 0.0027(9)
C5A 0.0350(13) 0.0467(15) 0.0385(13) 0.0049(11) 0.0036(11) 0.0004(11)
C7A 0.0267(13) 0.0363(12) 0.0370(14) -0.0016(9) 0.0036(11) -0.0005(9)
C3A 0.0316(13) 0.0486(14) 0.0361(13) 0.0045(11) 0.0022(10) 0.0011(10)
C1F 0.0336(13) 0.0440(14) 0.0379(13) 0.0001(11) 0.0030(10) 0.0028(10)
C2E 0.0317(13) 0.0478(15) 0.0437(14) 0.0017(12) -0.0040(11) 0.0016(11)
C5B 0.0334(13) 0.0426(14) 0.0356(13) 0.0019(11) -0.0002(10) 0.0002(10)
C3E 0.0455(15) 0.0444(14) 0.0336(13) -0.0007(11) -0.0083(11) 0.0014(11)
C6B 0.0335(12) 0.0435(14) 0.0437(14) 0.0009(12) 0.0014(11) -0.0041(10)
C1C 0.0336(13) 0.0428(14) 0.0424(14) 0.0001(11) 0.0010(11) 0.0009(11)
C4D 0.0344(12) 0.0397(13) 0.0317(12) -0.0008(10) 0.0023(10) -0.0001(10)
C3B 0.0377(13) 0.0486(14) 0.0341(12) -0.0008(11) 0.0035(10) -0.0034(11)
C3D 0.0436(14) 0.0436(14) 0.0350(13) -0.0001(10) -0.0046(11) 0.0007(11)
C3C 0.0446(19) 0.0463(16) 0.0327(16) -0.0031(10) 0.0057(14) -0.0009(11)
C6A 0.0456(15) 0.0533(16) 0.0378(13) 0.0046(12) -0.0032(12) 0.0053(12)
C2B 0.0462(16) 0.0546(16) 0.0356(13) 0.0013(12) -0.0069(11) -0.0005(12)
C1E 0.0459(15) 0.0368(13) 0.0325(12) 0.0002(10) 0.0031(11) 0.0038(10)
C2C 0.0446(19) 0.0405(14) 0.0313(15) -0.0031(10) -0.0060(13) -0.0031(10)
C2D 0.0327(13) 0.0469(15) 0.0446(14) -0.0017(12) -0.0030(11) -0.0010(11)
C2A 0.0274(12) 0.0572(16) 0.0461(15) 0.0021(12) 0.0017(11) 0.0015(11)

loop_
_atom_type_symbol
_atom_type_description
_atom_type_scat_dispersion_real
_atom_type_scat_dispersion_imag
_atom_type_scat_source
C C 0.0181 0.0091 'International Tables Vol C Tables 4.2.6.8 and 6.1.1.4'
H H 0.0000 0.0000 'International Tables Vol C Tables 4.2.6.8 and 6.1.1.4'
F F 0.0727 0.0534 'International Tables Vol C Tables 4.2.6.8 and 6.1.1.4'
N N 0.0311 0.0180 'International Tables Vol C Tables 4.2.6.8 and 6.1.1.4'
O O 0.0492 0.0322 'International Tables Vol C Tables 4.2.6.8 and 6.1.1.4'

loop_
_geom_angle_atom_site_label_1
_geom_angle_atom_site_label_2
_geom_angle_atom_site_label_3
_geom_angle
_geom_angle_site_symmetry_1
_geom_angle_site_symmetry_3
_geom_angle_publ_flag
C4E N2E C2E 122.9(3) . . ?
C4E N2E H3E 114(3) . . ?
C2E N2E H3E 123(3) . . ?
C4E N1E C1E 126.9(2) . . ?
C4E N1E H1E 114(2) . . ?
C1E N1E H1E 119(2) . . ?
C4C N1C C1C 126.8(2) . . ?
C4C N1C H1C 115(2) . . ?
C1C N1C H1C 118(2) . . ?
C4F N1F C1F 126.9(2) . . ?
C4F N1F H1F 115(3) . . ?
C1F N1F H1F 118(3) . . ?
C4C N2C C2C 122.9(2) . . ?
C4C N2C H3C 120(3) . . ?
C2C N2C H3C 117(3) . . ?
C7A N2A N3A 123.0(2) . . ?
C7A N2A H22A 124(2) . . ?
N3A N2A H22A 112(2) . . ?
C4F N2F C2F 122.8(2) . . ?
C4F N2F H3F 113(2) . . ?
C2F N2F H3F 124(2) . . ?
C7B N2B N3B 123.4(2) . . ?
C7B N2B H22B 125(3) . . ?
N3B N2B H22B 111(3) . . ?
C2A N1A C6A 117.6(3) . . ?
C4D N1D C1D 126.9(2) . . ?
C4D N1D H1D 117(2) . . ?
C1D N1D H1D 116(2) . . ?
N2A N3A H31A 110(3) . . ?
N2A N3A H32A 109(3) . . ?
H31A N3A H32A 119(4) . . ?
C6B N1B C2B 117.6(3) . . ?
N2B N3B H31B 106(3) . . ?
N2B N3B H32B 107(3) . . ?
H31B N3B H32B 102(3) . . ?
C4D N2D C2D 122.0(3) . . ?
C4D N2D H3D 118(3) . . ?
C2D N2D H3D 120(3) . . ?
O2E C4E N2E 123.1(3) . . ?
O2E C4E N1E 121.8(2) . . ?
N2E C4E N1E 115.1(2) . . ?
O2C C4C N2C 122.9(2) . . ?
O2C C4C N1C 121.7(2) . . ?
N2C C4C N1C 115.3(2) . . ?
O2F C4F N2F 122.6(2) . . ?
O2F C4F N1F 121.7(2) . . ?
N2F C4F N1F 115.6(2) . . ?
O26 C1D N1D 121.9(3) . . ?
O26 C1D C3D 125.4(3) . . ?
N1D C1D C3D 112.7(2) . . ?
C3B C4B C5B 118.9(3) . . ?
C3B C4B C7B 119.8(3) . . ?
C5B C4B C7B 121.3(3) . . ?
C5A C4A C3A 118.5(3) . . ?
C5A C4A C7A 117.5(3) . . ?
C3A C4A C7A 124.0(3) . . ?
C3F C2F N2F 119.6(3) . . ?
C3F C2F H2F 120.2 . . ?
N2F C2F H2F 120.2 . . ?
C2F C3F F1F 121.2(3) . . ?
C2F C3F C1F 122.7(3) . . ?
F1F C3F C1F 116.1(3) . . ?
O1B C7B N2B 124.2(3) . . ?
O1B C7B C4B 120.6(3) . . ?
N2B C7B C4B 115.2(3) . . ?
C4A C5A C6A 118.7(3) . . ?
C4A C5A H5A 120.6 . . ?
C6A C5A H5A 120.6 . . ?
O1A C7A N2A 123.3(3) . . ?
O1A C7A C4A 121.0(3) . . ?
N2A C7A C4A 115.7(2) . . ?
C2A C3A C4A 118.5(3) . . ?
C2A C3A H3A 120.7 . . ?
C4A C3A H3A 120.7 . . ?
O1F C1F N1F 121.4(3) . . ?
O1F C1F C3F 126.2(3) . . ?
N1F C1F C3F 112.3(2) . . ?
C3E C2E N2E 120.1(3) . . ?
C3E C2E H2E 120.0 . . ?
N2E C2E H2E 120.0 . . ?
C6B C5B C4B 118.3(3) . . ?
C6B C5B H5B 120.9 . . ?
C4B C5B H5B 120.9 . . ?
C2E C3E F1E 121.2(3) . . ?
C2E C3E C1E 122.1(3) . . ?
F1E C3E C1E 116.7(3) . . ?
N1B C6B C5B 123.5(3) . . ?
N1B C6B H6B 118.3 . . ?
C5B C6B H6B 118.3 . . ?
O1C C1C N1C 121.1(3) . . ?
O1C C1C C3C 126.0(3) . . ?
N1C C1C C3C 112.9(2) . . ?
O2D C4D N2D 122.0(3) . . ?
O2D C4D N1D 122.4(3) . . ?
N2D C4D N1D 115.7(2) . . ?
C4B C3B C2B 118.5(3) . . ?
C4B C3B H3B 120.8 . . ?
C2B C3B H3B 120.8 . . ?
C2D C3D F1D 121.3(3) . . ?
C2D C3D C1D 122.0(3) . . ?
F1D C3D C1D 116.7(3) . . ?
C2C C3C F1C 121.8(3) . . ?
C2C C3C C1C 122.1(3) . . ?
F1C C3C C1C 116.0(3) . . ?
N1A C6A C5A 123.0(3) . . ?
N1A C6A H6A 118.5 . . ?
C5A C6A H6A 118.5 . . ?
N1B C2B C3B 123.3(3) . . ?
N1B C2B H2B 118.4 . . ?
C3B C2B H2B 118.4 . . ?
O1E C1E N1E 121.7(3) . . ?
O1E C1E C3E 125.3(3) . . ?
N1E C1E C3E 112.9(2) . . ?
C3C C2C N2C 120.0(3) . . ?
C3C C2C H2C 120.0 . . ?
N2C C2C H2C 120.0 . . ?
C3D C2D N2D 120.6(3) . . ?
C3D C2D H2D 119.7 . . ?
N2D C2D H2D 119.7 . . ?
N1A C2A C3A 123.6(3) . . ?
N1A C2A H2A 118.2 . . ?
C3A C2A H2A 118.2 . . ?

loop_
_geom_bond_atom_site_label_1
_geom_bond_atom_site_label_2
_geom_bond_distance
_geom_bond_site_symmetry_2
_geom_bond_publ_flag
F1F C3F 1.347(4) . ?
O2E C4E 1.226(4) . ?
F1D C3D 1.342(3) . ?
O2F C4F 1.238(3) . ?
F1C C3C 1.343(4) . ?
O1A C7A 1.220(4) . ?
O2C C4C 1.225(3) . ?
O26 C1D 1.221(4) . ?
O2D C4D 1.230(4) . ?
F1E C3E 1.342(3) . ?
N2E C4E 1.368(4) . ?
N2E C2E 1.371(4) . ?
N2E H3E 0.89(4) . ?
N1E C4E 1.368(3) . ?
N1E C1E 1.382(4) . ?
N1E H1E 0.84(4) . ?
N1C C4C 1.377(3) . ?
N1C C1C 1.381(4) . ?
N1C H1C 0.90(4) . ?
O1F C1F 1.214(4) . ?
N1F C4F 1.369(3) . ?
N1F C1F 1.385(4) . ?
N1F H1F 0.81(4) . ?
N2C C4C 1.354(3) . ?
N2C C2C 1.376(4) . ?
N2C H3C 0.82(4) . ?
N2A C7A 1.331(4) . ?
N2A N3A 1.405(3) . ?
N2A H22A 0.89(4) . ?
O1E C1E 1.216(4) . ?
N2F C4F 1.352(3) . ?
N2F C2F 1.377(4) . ?
N2F H3F 0.91(4) . ?
N2B C7B 1.322(4) . ?
N2B N3B 1.413(3) . ?
N2B H22B 0.84(4) . ?
O1B C7B 1.226(4) . ?
N1A C2A 1.330(4) . ?
N1A C6A 1.331(4) . ?
O1C C1C 1.219(4) . ?
N1D C4D 1.370(3) . ?
N1D C1D 1.379(4) . ?
N1D H1D 0.91(4) . ?
N3A H31A 0.87(4) . ?
N3A H32A 0.77(4) . ?
N1B C6B 1.336(4) . ?
N1B C2B 1.336(4) . ?
N3B H31B 0.92(4) . ?
N3B H32B 0.91(4) . ?
N2D C4D 1.361(4) . ?
N2D C2D 1.376(4) . ?
N2D H3D 0.91(4) . ?
C1D C3D 1.448(4) . ?
C4B C3B 1.385(4) . ?
C4B C5B 1.390(4) . ?
C4B C7B 1.501(4) . ?
C4A C5A 1.382(4) . ?
C4A C3A 1.386(4) . ?
C4A C7A 1.506(4) . ?
C2F C3F 1.330(5) . ?
C2F H2F 0.9500 . ?
C3F C1F 1.440(4) . ?
C5A C6A 1.391(4) . ?
C5A H5A 0.9500 . ?
C3A C2A 1.383(4) . ?
C3A H3A 0.9500 . ?
C2E C3E 1.326(4) . ?
C2E H2E 0.9500 . ?
C5B C6B 1.384(4) . ?
C5B H5B 0.9500 . ?
C3E C1E 1.446(4) . ?
C6B H6B 0.9500 . ?
C1C C3C 1.445(4) . ?
C3B C2B 1.386(4) . ?
C3B H3B 0.9500 . ?
C3D C2D 1.323(4) . ?
C3C C2C 1.329(5) . ?
C6A H6A 0.9500 . ?
C2B H2B 0.9500 . ?
C2C H2C 0.9500 . ?
C2D H2D 0.9500 . ?
C2A H2A 0.9500 . ?

loop_
_geom_hbond_atom_site_label_D
_geom_hbond_atom_site_label_H
_geom_hbond_atom_site_label_A
_geom_hbond_distance_DH
_geom_hbond_distance_HA
_geom_hbond_distance_DA
_geom_hbond_angle_DHA
_geom_hbond_site_symmetry_A
_geom_hbond_publ_flag
N2E H3E N3B 0.89(4) 2.10(4) 2.973(4) 166(4) . yes
N1E H1E N1A 0.84(4) 2.03(4) 2.870(4) 173(3) 1_575 yes
N1C H1C O2F 0.90(4) 1.96(4) 2.861(3) 171(3) 3_425 yes
N1F H1F O2C 0.81(4) 2.04(4) 2.851(3) 173(4) 3_525 yes
N2C H3C O1A 0.82(4) 1.95(4) 2.762(3) 170(4) . yes
N2A H22A O2D 0.89(4) 1.99(4) 2.837(3) 157(3) . yes
N2F H3F O1B 0.91(4) 1.84(4) 2.754(3) 172(4) . yes
N2B H22B O2E 0.84(4) 2.06(4) 2.862(3) 159(4) . yes
N1D H1D N1B 0.91(4) 1.94(4) 2.848(4) 172(3) . yes
N3A H31A O1F 0.87(4) 2.62(4) 3.087(4) 115(3) 3_435 yes
N3A H32A O2C 0.77(4) 2.29(5) 2.961(3) 146(4) 1_565 yes
N3B H31B O2F 0.92(4) 2.62(4) 3.431(4) 147(3) . yes
N3B H32B O2F 0.91(4) 2.21(4) 2.990(3) 143(4) 1_565 yes
N2D H3D N3A 0.91(4) 2.08(4) 2.955(4) 162(4) . yes
C2F H2F O1E 0.95 2.19 3.100(4) 160.6 2_464 yes
C5A H5A F1D 0.95 2.59 3.444(4) 149.9 4_335 yes
C3A H3A O2D 0.95 2.66 3.553(4) 157.2 . yes
C2E H2E O1C 0.95 2.50 3.124(4) 123.4 3_535 yes
C5B H5B O2E 0.95 2.43 3.345(4) 161.1 1_545 yes
C6B H6B O2D 0.95 2.56 3.314(4) 136.6 . yes
C6A H6A F1F 0.95 2.62 3.549(3) 166.5 2_435 yes
C2C H2C O26 0.95 2.30 3.198(4) 156.9 4_345 yes
C2D H2D O1F 0.95 2.54 3.171(4) 124.2 3_435 yes
